data_7208290
loop_
_publ_author_name
'Liu, Qing-Xiang'
'Wang, Hong'
'Zhao, Xiao-Jun'
'Yao, Zhao-Quan'
'Wang, Zhi-Qiang'
'Chen, Ai-Hui'
'Wang, Xiu-Guang'

_publ_section_title
;
 N-Heterocyclic carbene silver(i), palladium(ii) and mercury(ii)
 complexes: synthesis, structural studies and catalytic activity
;
_journal_issue 16
_journal_name_full CrystEngComm
_journal_page_first 5330
_journal_paper_doi 10.1039/c2ce25365h
_journal_volume 14
_journal_year 2012
_chemical_formula_sum 'C37 H40 Ag2 Cl2 N4 O2'
_chemical_formula_weight 859.37
_chemical_name_systematic
;
?
;
_space_group_IT_number 14
_symmetry_cell_setting monoclinic
_symmetry_space_group_name_Hall '-P 2yn'
_symmetry_space_group_name_H-M 'P 1 21/n 1'
_atom_sites_solution_hydrogens geom
_atom_sites_solution_primary direct
_atom_sites_solution_secondary difmap
_audit_creation_method SHELXL-97
_cell_angle_alpha 90.00
_cell_angle_beta 103.147(2)
_cell_angle_gamma 90.00
_cell_formula_units_Z 4
_cell_length_a 10.8829(11)
_cell_length_b 19.1733(18)
_cell_length_c 17.7442(16)
_cell_measurement_reflns_used 5923
_cell_measurement_temperature 296(2)
_cell_measurement_theta_max 23.78
_cell_measurement_theta_min 2.28
_cell_volume 3605.5(6)
_computing_cell_refinement 'Bruker SMART'
_computing_data_collection 'Bruker SMART'
_computing_data_reduction 'Bruker SAINT'
_computing_molecular_graphics 'Bruker SHELXTL'
_computing_publication_material 'Bruker SHELXTL'
_computing_structure_refinement 'SHELXL-97 (Sheldrick, 1997)'
_computing_structure_solution 'SHELXS-97 (Sheldrick, 1990)'
_diffrn_ambient_temperature 296(2)
_diffrn_measured_fraction_theta_full 0.999
_diffrn_measured_fraction_theta_max 0.999
_diffrn_measurement_device_type 'CCD area detector'
_diffrn_measurement_method 'phi and omega scans'
_diffrn_radiation_monochromator graphite
_diffrn_radiation_source 'fine-focus sealed tube'
_diffrn_radiation_type MoK\a
_diffrn_radiation_wavelength 0.71073
_diffrn_reflns_av_R_equivalents 0.0215
_diffrn_reflns_av_sigmaI/netI 0.0249
_diffrn_reflns_limit_h_max 11
_diffrn_reflns_limit_h_min -12
_diffrn_reflns_limit_k_max 22
_diffrn_reflns_limit_k_min -21
_diffrn_reflns_limit_l_max 21
_diffrn_reflns_limit_l_min -10
_diffrn_reflns_number 18333
_diffrn_reflns_theta_full 25.03
_diffrn_reflns_theta_max 25.03
_diffrn_reflns_theta_min 1.59
_exptl_absorpt_coefficient_mu 1.272
_exptl_absorpt_correction_T_max 0.718
_exptl_absorpt_correction_T_min 0.672
_exptl_absorpt_correction_type multi-scan
_exptl_absorpt_process_details SADABS
_exptl_crystal_colour COLORLESS
_exptl_crystal_density_diffrn 1.583
_exptl_crystal_density_meas ?
_exptl_crystal_density_method 'not measured'
_exptl_crystal_description BLOCK
_exptl_crystal_F_000 1736
_exptl_crystal_size_max 0.32
_exptl_crystal_size_mid 0.28
_exptl_crystal_size_min 0.26
_refine_diff_density_max 1.002
_refine_diff_density_min -0.975
_refine_diff_density_rms 0.057
_refine_ls_extinction_method none
_refine_ls_goodness_of_fit_ref 1.013
_refine_ls_hydrogen_treatment constr
_refine_ls_matrix_type full
_refine_ls_number_parameters 453
_refine_ls_number_reflns 6363
_refine_ls_number_restraints 8
_refine_ls_restrained_S_all 1.017
_refine_ls_R_factor_all 0.0564
_refine_ls_R_factor_gt 0.0357
_refine_ls_shift/su_max 0.001
_refine_ls_shift/su_mean 0.000
_refine_ls_structure_factor_coef Fsqd
_refine_ls_weighting_details 'calc w=1/[\s^2^(Fo^2^)+(0.0372P)^2^+3.6459P] where P=(Fo^2^+2Fc^2^)/3'
_refine_ls_weighting_scheme calc
_refine_ls_wR_factor_gt 0.0818
_refine_ls_wR_factor_ref 0.0945
_reflns_number_gt 4625
_reflns_number_total 6363
_reflns_threshold_expression >2sigma(I)
_cod_data_source_file c2ce25365h.txt
_cod_data_source_block 090916a
_cod_depositor_comments
;
The following automatic conversions were performed:

'_symmetry_cell_setting' value 'Monoclinic' changed to 'monoclinic'
according to /home/saulius/struct/CIF-dictionaries/cif_core.dic
dictionary named 'cif_core.dic' version 2.4.1 from
2010-06-29.

'_exptl_absorpt_correction_type' value 'MULTI-SCAN'
changed to 'multi-scan' according to
/home/saulius/struct/CIF-dictionaries/cif_core.dic dictionary named
'cif_core.dic' version 2.4.1 from 2010-06-29.

Automatic conversion script
Id: cif_fix_values 1891 2012-01-12 08:04:46Z andrius 

The following automatic conversions were performed:

'_exptl_crystal_density_meas' value 'NONE' was changed to '?' - the
value is perceived as not measured.

Automatic conversion script
Id: cif_fix_values 3008 2015-01-20 13:52:24Z robertas 
;
_cod_original_sg_symbol_H-M P2(1)/n
_cod_database_code 7208290

loop_
_symmetry_equiv_pos_as_xyz
'x, y, z'
'-x+1/2, y+1/2, -z+1/2'
'-x, -y, -z'
'x-1/2, -y-1/2, z-1/2'

loop_
_atom_site_label
_atom_site_type_symbol
_atom_site_fract_x
_atom_site_fract_y
_atom_site_fract_z
_atom_site_U_iso_or_equiv
_atom_site_adp_type
_atom_site_occupancy
_atom_site_symmetry_multiplicity
_atom_site_calc_flag
_atom_site_refinement_flags
_atom_site_disorder_assembly
_atom_site_disorder_group
Ag1 Ag 0.60054(3) 0.032298(17) 0.093951(18) 0.06757(12) Uani 1 1 d . . .
Ag2 Ag 1.32934(4) 0.008023(19) 0.38732(3) 0.09007(15) Uani 1 1 d . . .
Cl1 Cl 0.64920(12) -0.06883(6) 0.03063(7) 0.0826(3) Uani 1 1 d . . .
Cl2 Cl 1.39767(18) -0.08648(8) 0.47006(9) 0.1178(5) Uani 1 1 d . . .
O1 O 0.8372(2) 0.25437(14) 0.14434(14) 0.0616(7) Uani 1 1 d . . .
O2 O 1.0522(2) 0.23794(14) 0.34501(14) 0.0595(7) Uani 1 1 d . . .
N1 N 0.5972(3) 0.10556(18) 0.24947(17) 0.0570(8) Uani 1 1 d . . .
N2 N 0.5981(3) 0.18210(16) 0.16047(16) 0.0504(7) Uani 1 1 d . . .
N3 N 1.2854(3) 0.15827(16) 0.32852(18) 0.0551(8) Uani 1 1 d . A .
N4 N 1.2798(3) 0.0897(2) 0.2311(2) 0.0800(12) Uani 1 1 d D . .
C1 C 0.8309(5) 0.0169(4) 0.2898(3) 0.117(2) Uani 1 1 d . . .
H1A H 0.8109 -0.0186 0.2508 0.176 Uiso 1 1 calc R . .
H1B H 0.9107 0.0065 0.3240 0.176 Uiso 1 1 calc R . .
H1C H 0.8358 0.0613 0.2656 0.176 Uiso 1 1 calc R . .
C2 C 0.7302(4) 0.0193(3) 0.3350(3) 0.0831(14) Uani 1 1 d . . .
H2A H 0.7249 -0.0262 0.3579 0.100 Uiso 1 1 calc R . .
H2B H 0.7553 0.0525 0.3769 0.100 Uiso 1 1 calc R . .
C3 C 0.6020(4) 0.0390(2) 0.2890(2) 0.0701(12) Uani 1 1 d . . .
H3A H 0.5724 0.0029 0.2509 0.084 Uiso 1 1 calc R . .
H3B H 0.5445 0.0406 0.3235 0.084 Uiso 1 1 calc R . .
C4 C 0.6023(3) 0.1708(2) 0.2851(2) 0.0585(10) Uani 1 1 d . . .
C5 C 0.6073(4) 0.1900(3) 0.3618(2) 0.0763(14) Uani 1 1 d . . .
H5 H 0.6059 0.1573 0.4003 0.092 Uiso 1 1 calc R . .
C6 C 0.6143(4) 0.2609(4) 0.3765(3) 0.0895(17) Uani 1 1 d . . .
H6 H 0.6185 0.2762 0.4268 0.107 Uiso 1 1 calc R . .
C7 C 0.6155(4) 0.3098(3) 0.3199(3) 0.0876(15) Uani 1 1 d . . .
H7 H 0.6208 0.3568 0.3329 0.105 Uiso 1 1 calc R . .
C8 C 0.6091(4) 0.2906(2) 0.2442(3) 0.0699(12) Uani 1 1 d . . .
H8 H 0.6090 0.3236 0.2058 0.084 Uiso 1 1 calc R . .
C9 C 0.6027(3) 0.2196(2) 0.2282(2) 0.0552(9) Uani 1 1 d . . .
C10 C 0.5946(3) 0.1132(2) 0.1731(2) 0.0538(9) Uani 1 1 d . . .
C11 C 0.5932(3) 0.2128(2) 0.0840(2) 0.0565(9) Uani 1 1 d . . .
H11A H 0.5947 0.2632 0.0886 0.068 Uiso 1 1 calc R . .
H11B H 0.5142 0.1998 0.0492 0.068 Uiso 1 1 calc R . .
C12 C 0.7002(3) 0.18996(19) 0.0498(2) 0.0516(9) Uani 1 1 d . . .
C13 C 0.8237(3) 0.2118(2) 0.0816(2) 0.0520(9) Uani 1 1 d . . .
C14 C 0.9210(4) 0.1904(2) 0.0481(2) 0.0669(11) Uani 1 1 d . . .
H14 H 1.0030 0.2058 0.0681 0.080 Uiso 1 1 calc R . .
C15 C 0.8958(5) 0.1464(2) -0.0145(3) 0.0779(13) Uani 1 1 d . . .
H15 H 0.9618 0.1307 -0.0354 0.093 Uiso 1 1 calc R . .
C16 C 0.7749(5) 0.1253(2) -0.0468(3) 0.0780(13) Uani 1 1 d . . .
H16 H 0.7583 0.0967 -0.0903 0.094 Uiso 1 1 calc R . .
C17 C 0.6786(4) 0.1471(2) -0.0141(2) 0.0655(11) Uani 1 1 d . . .
H17 H 0.5967 0.1324 -0.0356 0.079 Uiso 1 1 calc R . .
C18 C 0.9618(4) 0.2808(2) 0.1777(2) 0.0659(11) Uani 1 1 d . . .
H18A H 0.9895 0.3116 0.1415 0.079 Uiso 1 1 calc R . .
H18B H 1.0215 0.2427 0.1903 0.079 Uiso 1 1 calc R . .
C19 C 0.9536(4) 0.3201(2) 0.2501(2) 0.0700(12) Uani 1 1 d . . .
H19A H 1.0303 0.3471 0.2673 0.084 Uiso 1 1 calc R . .
H19B H 0.8837 0.3527 0.2375 0.084 Uiso 1 1 calc R . .
C20 C 0.9359(4) 0.2746(2) 0.3156(2) 0.0641(11) Uani 1 1 d . . .
H20A H 0.9144 0.3028 0.3561 0.077 Uiso 1 1 calc R . .
H20B H 0.8679 0.2416 0.2974 0.077 Uiso 1 1 calc R . .
C21 C 1.0544(3) 0.1908(2) 0.4028(2) 0.0528(9) Uani 1 1 d . . .
C22 C 0.9498(4) 0.1726(2) 0.4312(2) 0.0655(11) Uani 1 1 d . . .
H22 H 0.8724 0.1938 0.4115 0.079 Uiso 1 1 calc R . .
C23 C 0.9608(4) 0.1230(3) 0.4886(3) 0.0753(12) Uani 1 1 d . . .
H23 H 0.8899 0.1099 0.5061 0.090 Uiso 1 1 calc R . .
C24 C 1.0744(5) 0.0927(2) 0.5200(3) 0.0794(13) Uani 1 1 d . . .
H24 H 1.0812 0.0594 0.5588 0.095 Uiso 1 1 calc R . .
C25 C 1.1793(4) 0.1122(2) 0.4933(2) 0.0685(11) Uani 1 1 d . . .
H25 H 1.2570 0.0921 0.5152 0.082 Uiso 1 1 calc R . .
C26 C 1.1717(3) 0.16082(19) 0.4349(2) 0.0529(9) Uani 1 1 d . . .
C27 C 1.2874(3) 0.1822(2) 0.4072(2) 0.0559(9) Uani 1 1 d . . .
H27A H 1.2941 0.2326 0.4088 0.067 Uiso 1 1 calc R . .
H27B H 1.3616 0.1634 0.4422 0.067 Uiso 1 1 calc R . .
C28 C 1.2817(3) 0.2009(2) 0.2648(2) 0.0548(9) Uani 1 1 d . . .
C29 C 1.2841(4) 0.2728(2) 0.2568(2) 0.0659(11) Uani 1 1 d . A .
H29 H 1.2873 0.3024 0.2987 0.079 Uiso 1 1 calc R . .
C30 C 1.2815(4) 0.2982(3) 0.1839(3) 0.0842(14) Uani 1 1 d . . .
H30 H 1.2826 0.3462 0.1767 0.101 Uiso 1 1 calc R A .
C31 C 1.2772(4) 0.2553(4) 0.1217(3) 0.0975(18) Uani 1 1 d . A .
H31 H 1.2753 0.2750 0.0735 0.117 Uiso 1 1 calc R . .
C32 C 1.2758(4) 0.1838(4) 0.1281(3) 0.0915(17) Uani 1 1 d . . .
H32 H 1.2736 0.1547 0.0859 0.110 Uiso 1 1 calc R A .
C33 C 1.2779(4) 0.1574(3) 0.2024(3) 0.0705(12) Uani 1 1 d . A .
C34 C 1.2865(4) 0.0904(2) 0.3088(3) 0.0693(12) Uani 1 1 d . A .
C35 C 1.2678(7) 0.0365(5) 0.1689(5) 0.062(3) Uani 0.537(11) 1 d PD A 1
H35A H 1.2919 -0.0088 0.1919 0.074 Uiso 0.537(11) 1 calc PR A 1
H35B H 1.3247 0.0480 0.1359 0.074 Uiso 0.537(11) 1 calc PR A 1
C36 C 1.1328(8) 0.0331(5) 0.1202(5) 0.075(3) Uani 0.537(11) 1 d PD A 1
H36A H 1.1116 0.0776 0.0946 0.090 Uiso 0.537(11) 1 calc PR A 1
H36B H 1.1284 -0.0022 0.0805 0.090 Uiso 0.537(11) 1 calc PR A 1
C37 C 1.0351(10) 0.0161(13) 0.1671(10) 0.133(8) Uani 0.537(11) 1 d PD A 1
H37A H 0.9526 0.0148 0.1333 0.200 Uiso 0.537(11) 1 calc PR A 1
H37B H 1.0372 0.0513 0.2058 0.200 Uiso 0.537(11) 1 calc PR A 1
H37C H 1.0540 -0.0285 0.1917 0.200 Uiso 0.537(11) 1 calc PR A 1
C35' C 1.2646(9) 0.0148(5) 0.2031(8) 0.068(4) Uani 0.463(11) 1 d PD A 2
H35C H 1.3227 -0.0140 0.2397 0.082 Uiso 0.463(11) 1 calc PR A 2
H35D H 1.2894 0.0121 0.1540 0.082 Uiso 0.463(11) 1 calc PR A 2
C36' C 1.1313(10) -0.0165(5) 0.1923(6) 0.084(4) Uani 0.463(11) 1 d PD A 2
H36C H 1.1335 -0.0645 0.1755 0.101 Uiso 0.463(11) 1 calc PR A 2
H36D H 1.1084 -0.0169 0.2420 0.101 Uiso 0.463(11) 1 calc PR A 2
C37' C 1.0297(12) 0.0223(10) 0.1344(10) 0.097(7) Uani 0.463(11) 1 d PD A 2
H37D H 0.9494 0.0005 0.1318 0.146 Uiso 0.463(11) 1 calc PR A 2
H37E H 1.0491 0.0210 0.0843 0.146 Uiso 0.463(11) 1 calc PR A 2
H37F H 1.0264 0.0699 0.1506 0.146 Uiso 0.463(11) 1 calc PR A 2

loop_
_atom_site_aniso_label
_atom_site_aniso_U_11
_atom_site_aniso_U_22
_atom_site_aniso_U_33
_atom_site_aniso_U_23
_atom_site_aniso_U_13
_atom_site_aniso_U_12
Ag1 0.0745(2) 0.0681(2) 0.0605(2) -0.00657(15) 0.01616(15) -0.01107(16)
Ag2 0.0894(3) 0.0617(2) 0.1318(4) 0.0000(2) 0.0514(3) 0.00493(19)
Cl1 0.0840(8) 0.0805(8) 0.0779(8) -0.0164(6) 0.0074(6) -0.0001(6)
Cl2 0.1509(14) 0.0841(9) 0.1195(12) 0.0063(8) 0.0331(10) -0.0091(9)
O1 0.0407(14) 0.0834(19) 0.0549(16) 0.0013(14) -0.0010(11) -0.0008(13)
O2 0.0410(14) 0.0763(18) 0.0557(16) 0.0025(14) -0.0008(11) 0.0078(12)
N1 0.0429(17) 0.077(2) 0.0513(19) 0.0076(17) 0.0106(14) 0.0029(15)
N2 0.0384(16) 0.063(2) 0.0488(18) 0.0015(15) 0.0071(13) 0.0021(14)
N3 0.0416(17) 0.060(2) 0.063(2) -0.0059(16) 0.0102(14) 0.0019(14)
N4 0.050(2) 0.099(3) 0.090(3) -0.043(2) 0.0137(19) 0.006(2)
C1 0.083(4) 0.169(6) 0.106(4) 0.042(4) 0.036(3) 0.049(4)
C2 0.070(3) 0.101(4) 0.077(3) 0.025(3) 0.013(2) 0.014(3)
C3 0.061(3) 0.091(3) 0.060(3) 0.016(2) 0.016(2) -0.003(2)
C4 0.0338(19) 0.089(3) 0.052(2) -0.004(2) 0.0078(16) 0.0077(19)
C5 0.040(2) 0.133(4) 0.055(3) -0.001(3) 0.0084(18) 0.017(3)
C6 0.057(3) 0.139(5) 0.069(3) -0.039(3) 0.007(2) 0.025(3)
C7 0.063(3) 0.102(4) 0.092(4) -0.034(3) 0.006(3) 0.020(3)
C8 0.047(2) 0.081(3) 0.079(3) -0.011(2) 0.008(2) 0.012(2)
C9 0.0337(19) 0.077(3) 0.053(2) -0.006(2) 0.0067(16) 0.0067(17)
C10 0.0373(19) 0.072(3) 0.051(2) 0.0040(18) 0.0070(16) -0.0015(17)
C11 0.047(2) 0.068(2) 0.050(2) 0.0086(18) 0.0008(17) 0.0000(18)
C12 0.049(2) 0.057(2) 0.048(2) 0.0089(17) 0.0081(17) 0.0022(17)
C13 0.047(2) 0.063(2) 0.044(2) 0.0094(18) 0.0065(16) 0.0039(17)
C14 0.051(2) 0.084(3) 0.067(3) 0.014(2) 0.015(2) 0.002(2)
C15 0.084(3) 0.080(3) 0.081(3) 0.006(3) 0.041(3) 0.012(3)
C16 0.092(4) 0.074(3) 0.073(3) -0.011(2) 0.030(3) -0.007(3)
C17 0.069(3) 0.067(3) 0.061(3) 0.007(2) 0.016(2) -0.010(2)
C18 0.047(2) 0.080(3) 0.065(3) 0.011(2) -0.0004(19) -0.006(2)
C19 0.054(3) 0.063(3) 0.082(3) 0.002(2) -0.010(2) 0.0018(19)
C20 0.048(2) 0.076(3) 0.061(2) -0.007(2) -0.0053(18) 0.011(2)
C21 0.043(2) 0.063(2) 0.048(2) -0.0073(18) 0.0022(16) 0.0004(17)
C22 0.048(2) 0.085(3) 0.061(3) -0.009(2) 0.0054(19) 0.001(2)
C23 0.067(3) 0.089(3) 0.071(3) -0.004(3) 0.018(2) -0.014(2)
C24 0.078(3) 0.079(3) 0.082(3) 0.015(2) 0.017(3) 0.003(3)
C25 0.062(3) 0.073(3) 0.067(3) 0.007(2) 0.008(2) 0.010(2)
C26 0.046(2) 0.057(2) 0.053(2) -0.0073(18) 0.0054(17) 0.0022(17)
C27 0.045(2) 0.066(2) 0.052(2) -0.0036(18) 0.0016(17) 0.0050(18)
C28 0.035(2) 0.073(3) 0.055(2) -0.008(2) 0.0076(16) 0.0029(17)
C29 0.047(2) 0.080(3) 0.068(3) 0.001(2) 0.0059(19) -0.001(2)
C30 0.057(3) 0.111(4) 0.084(4) 0.022(3) 0.014(2) 0.000(3)
C31 0.050(3) 0.169(6) 0.074(4) 0.025(4) 0.015(2) 0.013(3)
C32 0.040(2) 0.171(6) 0.061(3) -0.023(3) 0.008(2) 0.014(3)
C33 0.036(2) 0.100(4) 0.072(3) -0.019(3) 0.0056(19) 0.010(2)
C34 0.042(2) 0.065(3) 0.104(4) -0.016(2) 0.021(2) 0.0041(19)
C35 0.065(5) 0.067(6) 0.057(6) -0.011(5) 0.022(5) 0.004(4)
C36 0.065(6) 0.067(5) 0.090(7) -0.020(5) 0.011(5) -0.001(4)
C37 0.055(9) 0.22(2) 0.123(16) -0.012(13) 0.013(8) -0.051(10)
C35' 0.069(7) 0.091(9) 0.055(7) -0.023(6) 0.032(6) 0.006(6)
C36' 0.087(9) 0.077(7) 0.089(8) -0.015(6) 0.026(7) -0.006(6)
C37' 0.121(16) 0.084(9) 0.081(11) 0.004(8) 0.011(9) 0.008(9)

loop_
_atom_type_symbol
_atom_type_description
_atom_type_scat_dispersion_real
_atom_type_scat_dispersion_imag
_atom_type_scat_source
C C 0.0033 0.0016 'International Tables Vol C Tables 4.2.6.8 and 6.1.1.4'
H H 0.0000 0.0000 'International Tables Vol C Tables 4.2.6.8 and 6.1.1.4'
N N 0.0061 0.0033 'International Tables Vol C Tables 4.2.6.8 and 6.1.1.4'
O O 0.0106 0.0060 'International Tables Vol C Tables 4.2.6.8 and 6.1.1.4'
Cl Cl 0.1484 0.1585 'International Tables Vol C Tables 4.2.6.8 and 6.1.1.4'
Ag Ag -0.8971 1.1015 'International Tables Vol C Tables 4.2.6.8 and 6.1.1.4'

loop_
_geom_angle_atom_site_label_1
_geom_angle_atom_site_label_2
_geom_angle_atom_site_label_3
_geom_angle
C10 Ag1 Cl1 165.42(10)
C34 Ag2 Cl2 173.56(12)
C13 O1 C18 117.6(3)
C21 O2 C20 117.4(3)
C10 N1 C4 110.2(3)
C10 N1 C3 124.6(4)
C4 N1 C3 125.1(3)
C10 N2 C9 111.2(3)
C10 N2 C11 123.5(3)
C9 N2 C11 125.3(3)
C34 N3 C28 110.9(3)
C34 N3 C27 123.4(4)
C28 N3 C27 125.7(3)
C34 N4 C33 110.7(3)
C34 N4 C35 137.1(6)
C33 N4 C35 112.1(6)
C34 N4 C35' 108.5(6)
C33 N4 C35' 140.5(6)
C35 N4 C35' 28.6(4)
C2 C1 H1A 109.5
C2 C1 H1B 109.5
H1A C1 H1B 109.5
C2 C1 H1C 109.5
H1A C1 H1C 109.5
H1B C1 H1C 109.5
C3 C2 C1 115.0(4)
C3 C2 H2A 108.5
C1 C2 H2A 108.5
C3 C2 H2B 108.5
C1 C2 H2B 108.5
H2A C2 H2B 107.5
N1 C3 C2 114.3(4)
N1 C3 H3A 108.7
C2 C3 H3A 108.7
N1 C3 H3B 108.7
C2 C3 H3B 108.7
H3A C3 H3B 107.6
C9 C4 N1 106.5(3)
C9 C4 C5 121.8(4)
N1 C4 C5 131.7(4)
C6 C5 C4 115.6(5)
C6 C5 H5 122.2
C4 C5 H5 122.2
C7 C6 C5 122.7(5)
C7 C6 H6 118.6
C5 C6 H6 118.6
C6 C7 C8 121.5(5)
C6 C7 H7 119.2
C8 C7 H7 119.2
C7 C8 C9 116.7(5)
C7 C8 H8 121.7
C9 C8 H8 121.7
C4 C9 C8 121.7(4)
C4 C9 N2 106.0(4)
C8 C9 N2 132.3(4)
N2 C10 N1 106.1(3)
N2 C10 Ag1 127.4(3)
N1 C10 Ag1 126.2(3)
N2 C11 C12 112.9(3)
N2 C11 H11A 109.0
C12 C11 H11A 109.0
N2 C11 H11B 109.0
C12 C11 H11B 109.0
H11A C11 H11B 107.8
C17 C12 C13 118.6(4)
C17 C12 C11 120.4(3)
C13 C12 C11 121.0(3)
O1 C13 C14 125.2(3)
O1 C13 C12 115.1(3)
C14 C13 C12 119.8(4)
C15 C14 C13 119.8(4)
C15 C14 H14 120.1
C13 C14 H14 120.1
C16 C15 C14 121.0(4)
C16 C15 H15 119.5
C14 C15 H15 119.5
C15 C16 C17 119.1(4)
C15 C16 H16 120.5
C17 C16 H16 120.5
C16 C17 C12 121.7(4)
C16 C17 H17 119.1
C12 C17 H17 119.1
O1 C18 C19 107.1(3)
O1 C18 H18A 110.3
C19 C18 H18A 110.3
O1 C18 H18B 110.3
C19 C18 H18B 110.3
H18A C18 H18B 108.6
C20 C19 C18 114.3(4)
C20 C19 H19A 108.7
C18 C19 H19A 108.7
C20 C19 H19B 108.7
C18 C19 H19B 108.7
H19A C19 H19B 107.6
O2 C20 C19 107.9(3)
O2 C20 H20A 110.1
C19 C20 H20A 110.1
O2 C20 H20B 110.1
C19 C20 H20B 110.1
H20A C20 H20B 108.4
O2 C21 C22 124.3(3)
O2 C21 C26 116.0(3)
C22 C21 C26 119.7(4)
C23 C22 C21 120.1(4)
C23 C22 H22 120.0
C21 C22 H22 120.0
C24 C23 C22 120.9(4)
C24 C23 H23 119.6
C22 C23 H23 119.6
C23 C24 C25 119.2(4)
C23 C24 H24 120.4
C25 C24 H24 120.4
C26 C25 C24 121.7(4)
C26 C25 H25 119.2
C24 C25 H25 119.2
C25 C26 C21 118.5(4)
C25 C26 C27 121.0(3)
C21 C26 C27 120.5(3)
N3 C27 C26 113.2(3)
N3 C27 H27A 108.9
C26 C27 H27A 108.9
N3 C27 H27B 108.9
C26 C27 H27B 108.9
H27A C27 H27B 107.8
C33 C28 N3 106.8(4)
C33 C28 C29 121.1(4)
N3 C28 C29 132.2(4)
C30 C29 C28 116.8(4)
C30 C29 H29 121.6
C28 C29 H29 121.6
C31 C30 C29 122.3(5)
C31 C30 H30 118.8
C29 C30 H30 118.8
C30 C31 C32 122.0(5)
C30 C31 H31 119.0
C32 C31 H31 119.0
C31 C32 C33 116.0(5)
C31 C32 H32 122.0
C33 C32 H32 122.0
C28 C33 N4 105.9(4)
C28 C33 C32 121.7(5)
N4 C33 C32 132.4(5)
N3 C34 N4 105.7(4)
N3 C34 Ag2 124.8(3)
N4 C34 Ag2 128.3(3)
N4 C35 C36 111.1(6)
N4 C35 H35A 109.4
C36 C35 H35A 109.4
N4 C35 H35B 109.4
C36 C35 H35B 109.4
H35A C35 H35B 108.0
C37 C36 C35 113.6(7)
C37 C36 H36A 108.8
C35 C36 H36A 108.8
C37 C36 H36B 108.8
C35 C36 H36B 108.8
H36A C36 H36B 107.7
C36 C37 H37A 109.5
C36 C37 H37B 109.5
H37A C37 H37B 109.5
C36 C37 H37C 109.5
H37A C37 H37C 109.5
H37B C37 H37C 109.5
N4 C35' C36' 116.0(7)
N4 C35' H35C 108.3
C36' C35' H35C 108.3
N4 C35' H35D 108.3
C36' C35' H35D 108.3
H35C C35' H35D 107.4
C37' C36' C35' 114.4(8)
C37' C36' H36C 108.7
C35' C36' H36C 108.7
C37' C36' H36D 108.7
C35' C36' H36D 108.7
H36C C36' H36D 107.6
C36' C37' H37D 109.5
C36' C37' H37E 109.5
H37D C37' H37E 109.5
C36' C37' H37F 109.5
H37D C37' H37F 109.5
H37E C37' H37F 109.5

loop_
_geom_bond_atom_site_label_1
_geom_bond_atom_site_label_2
_geom_bond_distance
Ag1 C10 2.103(4)
Ag1 Cl1 2.3608(12)
Ag2 C34 2.087(5)
Ag2 Cl2 2.3441(16)
O1 C13 1.362(4)
O1 C18 1.443(4)
O2 C21 1.362(4)
O2 C20 1.438(4)
N1 C10 1.357(4)
N1 C4 1.396(5)
N1 C3 1.452(5)
N2 C10 1.343(5)
N2 C9 1.392(5)
N2 C11 1.469(4)
N3 C34 1.349(5)
N3 C28 1.387(5)
N3 C27 1.465(5)
N4 C34 1.364(6)
N4 C33 1.393(6)
N4 C35 1.485(7)
N4 C35' 1.515(8)
C1 C2 1.498(7)
C1 H1A 0.9600
C1 H1B 0.9600
C1 H1C 0.9600
C2 C3 1.496(6)
C2 H2A 0.9700
C2 H2B 0.9700
C3 H3A 0.9700
C3 H3B 0.9700
C4 C9 1.377(5)
C4 C5 1.399(6)
C5 C6 1.382(7)
C5 H5 0.9300
C6 C7 1.377(7)
C6 H6 0.9300
C7 C8 1.378(6)
C7 H7 0.9300
C8 C9 1.390(6)
C8 H8 0.9300
C11 C12 1.495(5)
C11 H11A 0.9700
C11 H11B 0.9700
C12 C17 1.377(5)
C12 C13 1.398(5)
C13 C14 1.388(5)
C14 C15 1.373(6)
C14 H14 0.9300
C15 C16 1.371(7)
C15 H15 0.9300
C16 C17 1.374(6)
C16 H16 0.9300
C17 H17 0.9300
C18 C19 1.509(6)
C18 H18A 0.9700
C18 H18B 0.9700
C19 C20 1.502(6)
C19 H19A 0.9700
C19 H19B 0.9700
C20 H20A 0.9700
C20 H20B 0.9700
C21 C22 1.391(5)
C21 C26 1.398(5)
C22 C23 1.378(6)
C22 H22 0.9300
C23 C24 1.364(6)
C23 H23 0.9300
C24 C25 1.383(6)
C24 H24 0.9300
C25 C26 1.382(5)
C25 H25 0.9300
C26 C27 1.509(5)
C27 H27A 0.9700
C27 H27B 0.9700
C28 C33 1.381(5)
C28 C29 1.387(6)
C29 C30 1.377(6)
C29 H29 0.9300
C30 C31 1.370(8)
C30 H30 0.9300
C31 C32 1.375(8)
C31 H31 0.9300
C32 C33 1.407(7)
C32 H32 0.9300
C35 C36 1.527(8)
C35 H35A 0.9700
C35 H35B 0.9700
C36 C37 1.526(9)
C36 H36A 0.9700
C36 H36B 0.9700
C37 H37A 0.9600
C37 H37B 0.9600
C37 H37C 0.9600
C35' C36' 1.540(9)
C35' H35C 0.9700
C35' H35D 0.9700
C36' C37' 1.522(9)
C36' H36C 0.9700
C36' H36D 0.9700
C37' H37D 0.9600
C37' H37E 0.9600
C37' H37F 0.9600

loop_
_geom_torsion_atom_site_label_1
_geom_torsion_atom_site_label_2
_geom_torsion_atom_site_label_3
_geom_torsion_atom_site_label_4
_geom_torsion
C10 N1 C3 C2 101.0(5)
C4 N1 C3 C2 -75.0(5)
C1 C2 C3 N1 -56.6(6)
C10 N1 C4 C9 0.0(4)
C3 N1 C4 C9 176.5(3)
C10 N1 C4 C5 -179.5(4)
C3 N1 C4 C5 -3.1(6)
C9 C4 C5 C6 -0.9(6)
N1 C4 C5 C6 178.6(4)
C4 C5 C6 C7 0.5(6)
C5 C6 C7 C8 0.3(7)
C6 C7 C8 C9 -0.6(6)
N1 C4 C9 C8 -179.1(3)
C5 C4 C9 C8 0.6(6)
N1 C4 C9 N2 -0.2(4)
C5 C4 C9 N2 179.5(3)
C7 C8 C9 C4 0.2(6)
C7 C8 C9 N2 -178.4(4)
C10 N2 C9 C4 0.2(4)
C11 N2 C9 C4 178.2(3)
C10 N2 C9 C8 179.0(4)
C11 N2 C9 C8 -3.1(6)
C9 N2 C10 N1 -0.2(4)
C11 N2 C10 N1 -178.2(3)
C9 N2 C10 Ag1 -175.1(2)
C11 N2 C10 Ag1 6.9(5)
C4 N1 C10 N2 0.1(4)
C3 N1 C10 N2 -176.4(3)
C4 N1 C10 Ag1 175.1(2)
C3 N1 C10 Ag1 -1.4(5)
Cl1 Ag1 C10 N2 127.8(4)
Cl1 Ag1 C10 N1 -46.1(6)
C10 N2 C11 C12 -60.3(4)
C9 N2 C11 C12 122.0(4)
N2 C11 C12 C17 111.3(4)
N2 C11 C12 C13 -69.0(5)
C18 O1 C13 C14 1.6(5)
C18 O1 C13 C12 -177.6(3)
C17 C12 C13 O1 179.6(3)
C11 C12 C13 O1 -0.1(5)
C17 C12 C13 C14 0.5(5)
C11 C12 C13 C14 -179.3(3)
O1 C13 C14 C15 179.1(4)
C12 C13 C14 C15 -1.8(6)
C13 C14 C15 C16 2.7(7)
C14 C15 C16 C17 -2.1(7)
C15 C16 C17 C12 0.7(7)
C13 C12 C17 C16 0.1(6)
C11 C12 C17 C16 179.8(4)
C13 O1 C18 C19 -174.5(3)
O1 C18 C19 C20 71.1(4)
C21 O2 C20 C19 -176.9(3)
C18 C19 C20 O2 71.2(4)
C20 O2 C21 C22 4.6(5)
C20 O2 C21 C26 -174.4(3)
O2 C21 C22 C23 178.3(4)
C26 C21 C22 C23 -2.7(6)
C21 C22 C23 C24 2.1(7)
C22 C23 C24 C25 -0.3(7)
C23 C24 C25 C26 -0.9(7)
C24 C25 C26 C21 0.3(6)
C24 C25 C26 C27 179.2(4)
O2 C21 C26 C25 -179.4(3)
C22 C21 C26 C25 1.5(5)
O2 C21 C26 C27 1.6(5)
C22 C21 C26 C27 -177.4(3)
C34 N3 C27 C26 -64.0(4)
C28 N3 C27 C26 115.7(4)
C25 C26 C27 N3 111.3(4)
C21 C26 C27 N3 -69.8(4)
C34 N3 C28 C33 1.2(4)
C27 N3 C28 C33 -178.6(3)
C34 N3 C28 C29 -177.2(4)
C27 N3 C28 C29 3.1(6)
C33 C28 C29 C30 0.5(6)
N3 C28 C29 C30 178.7(4)
C28 C29 C30 C31 -0.3(6)
C29 C30 C31 C32 -0.2(7)
C30 C31 C32 C33 0.5(7)
N3 C28 C33 N4 -0.1(4)
C29 C28 C33 N4 178.4(3)
N3 C28 C33 C32 -178.8(3)
C29 C28 C33 C32 -0.2(6)
C34 N4 C33 C28 -0.9(4)
C35 N4 C33 C28 176.4(4)
C35' N4 C33 C28 171.4(7)
C34 N4 C33 C32 177.6(4)
C35 N4 C33 C32 -5.2(7)
C35' N4 C33 C32 -10.1(10)
C31 C32 C33 C28 -0.3(6)
C31 C32 C33 N4 -178.5(4)
C28 N3 C34 N4 -1.7(4)
C27 N3 C34 N4 178.0(3)
C28 N3 C34 Ag2 166.6(3)
C27 N3 C34 Ag2 -13.7(5)
C33 N4 C34 N3 1.6(4)
C35 N4 C34 N3 -174.7(6)
C35' N4 C34 N3 -173.2(5)
C33 N4 C34 Ag2 -166.1(3)
C35 N4 C34 Ag2 17.6(8)
C35' N4 C34 Ag2 19.1(6)
Cl2 Ag2 C34 N3 -113.7(11)
Cl2 Ag2 C34 N4 51.8(14)
C34 N4 C35 C36 102.0(8)
C33 N4 C35 C36 -74.3(8)
C35' N4 C35 C36 99.1(14)
N4 C35 C36 C37 -58.3(14)
C34 N4 C35' C36' 78.0(10)
C33 N4 C35' C36' -94.4(11)
C35 N4 C35' C36' -104.1(16)
N4 C35' C36' C37' 59.6(15)
